data_1539634
loop_
_publ_author_name
'Baurecht, H.E.'
'Nowotny, H.'
'Boller, H.'

_publ_section_title
;
 The crystal structure of Cr4 As3
;
_journal_name_full 'Monatshefte fuer Chemie (-108,1977)'
_journal_page_first 1696
_journal_page_last 1703
_journal_volume 101
_journal_year 1970
_chemical_formula_sum 'As3 Cr4'
_chemical_name_systematic 'Cr4 As3'
_space_group_IT_number 8
_symmetry_space_group_name_Hall 'C -2y'
_symmetry_space_group_name_H-M 'C 1 m 1'
_cell_angle_alpha 90
_cell_angle_beta 102.19
_cell_angle_gamma 90
_cell_formula_units_Z 4
_cell_length_a 13.168
_cell_length_b 3.542
_cell_length_c 9.302
_cell_volume 424.073
_citation_journal_id_ASTM MOCHAP
_cod_data_source_file Baurecht_MOCHAP_1970_1721.cif
_cod_data_source_block As3Cr4
_cod_original_cell_volume 424.0729
_cod_database_code 1539634

loop_
_symmetry_equiv_pos_as_xyz
x,y,z
x,-y,z
x+1/2,y+1/2,z
x+1/2,-y+1/2,z

loop_
_atom_site_label
_atom_site_type_symbol
_atom_site_fract_x
_atom_site_fract_y
_atom_site_fract_z
_atom_site_occupancy
_atom_site_U_iso_or_equiv
Cr2 Cr 0.162 0.5 0.444 1 0.0
As5 As 0.3225 0.5 0.347 1 0.0
Cr6 Cr 0.437 0 0.2825 1 0.0
As3 As 0.3675 0 0.018 1 0.0
Cr8 Cr 0.0045 0 0.4995 1 0.0
Cr7 Cr -0.4305 0 -0.286 1 0.0
As4 As -0.355 0 -0.014 1 0.0
Cr3 Cr -0.144 0.5 -0.448 1 0.0
As2 As -0.063 0 -0.2755 1 0.0
As6 As -0.31 0.5 -0.353 1 0.0
As1 As 0.066 0 0.2625 1 0.0
Cr1 Cr 0 0 0 1 0.0
Cr4 Cr 0.226 0 0.173 1 0.0
Cr5 Cr -0.214 0 -0.16 1 0.0
